data_7711838
loop_
_publ_author_name
'Kumar, Priyaranjan'
'Singh, Prerana'
'Saren, Sanjoy'
'Sayala, Juhi'
'Sivakumar, Sri'
'Patra, Ashis K.'

_publ_section_title
;
 Quaternary Ru(II) complexes of terpyridines, saccharin and 1,2-azoles:
 effect of substituents on molecular structure, speciation, photoactivity,
 and photocytotoxicity.
;
_journal_name_full 'Dalton transactions (Cambridge, England : 2003)'
_journal_paper_doi 10.1039/d2dt02203f
_journal_year 2022
_chemical_formula_moiety 'C40 H27 N7 O7 Ru S2'
_chemical_formula_sum 'C40 H27 N7 O7 Ru S2'
_chemical_formula_weight 882.87
_chemical_name_systematic Ru-ftpy-sac-in
_space_group_crystal_system triclinic
_space_group_IT_number 2
_space_group_name_Hall '-P 1'
_space_group_name_H-M_alt 'P -1'
_atom_sites_solution_hydrogens geom
_atom_sites_solution_primary dual
_audit_creation_date 2022-09-26
_audit_creation_method
;
Olex2 1.5
(compiled 2021.12.09 svn.r5202d8cf for OlexSys, GUI svn.r6439)
;
_audit_update_record
;
2022-09-26 deposited with the CCDC.	2022-11-23 downloaded from the CCDC.
;
_cell_angle_alpha 82.577(4)
_cell_angle_beta 77.715(4)
_cell_angle_gamma 61.308(4)
_cell_formula_units_Z 2
_cell_length_a 12.3256(13)
_cell_length_b 12.6904(14)
_cell_length_c 13.5220(13)
_cell_measurement_reflns_used 2326
_cell_measurement_temperature 100(2)
_cell_measurement_theta_max 24.04
_cell_measurement_theta_min 3.09
_cell_volume 1812.0(3)
_computing_cell_refinement 'SAINT V8.38A (Bruker, 2018)'
_computing_data_reduction 'SAINT V8.38A (Bruker, 2018)'
_computing_molecular_graphics 'Olex2 1.5 (Dolomanov et al., 2009)'
_computing_publication_material 'Olex2 1.5 (Dolomanov et al., 2009)'
_computing_structure_refinement 'SHELXL 2017/1 (Sheldrick, 2015)'
_computing_structure_solution 'SHELXT 2014/5 (Sheldrick, 2014)'
_diffrn_ambient_temperature 99.99
_diffrn_measured_fraction_theta_full 0.992
_diffrn_measured_fraction_theta_max 0.992
_diffrn_measurement_device_type 'Bruker APEX-II CCD'
_diffrn_measurement_method '\f and \w scans'
_diffrn_radiation_type MoK\a
_diffrn_radiation_wavelength 0.71073
_diffrn_reflns_av_R_equivalents 0.1118
_diffrn_reflns_av_unetI/netI 0.1256
_diffrn_reflns_Laue_measured_fraction_full 0.992
_diffrn_reflns_Laue_measured_fraction_max 0.992
_diffrn_reflns_limit_h_max 14
_diffrn_reflns_limit_h_min -14
_diffrn_reflns_limit_k_max 15
_diffrn_reflns_limit_k_min -15
_diffrn_reflns_limit_l_max 16
_diffrn_reflns_limit_l_min -16
_diffrn_reflns_number 21668
_diffrn_reflns_point_group_measured_fraction_full 0.992
_diffrn_reflns_point_group_measured_fraction_max 0.992
_diffrn_reflns_theta_full 25.067
_diffrn_reflns_theta_max 25.067
_diffrn_reflns_theta_min 3.085
_diffrn_source_current 1.0
_diffrn_source_power 0.05
_diffrn_source_voltage 50.0
_diffrn_standards_number 0
_exptl_absorpt_coefficient_mu 0.612
_exptl_absorpt_correction_T_max 0.7452
_exptl_absorpt_correction_T_min 0.6830
_exptl_absorpt_correction_type multi-scan
_exptl_absorpt_process_details
'SADABS-2016/2 (Bruker,2016/2) was used for absorption correction. wR2(int) was 0.0848 before and 0.0669 after correction. The Ratio of minimum to maximum transmission is 0.9165. The \l/2 correction factor is Not present.'
_exptl_crystal_colour 'metallic brownish black'
_exptl_crystal_colour_lustre metallic
_exptl_crystal_colour_modifier brownish
_exptl_crystal_colour_primary black
_exptl_crystal_density_diffrn 1.618
_exptl_crystal_description block
_exptl_crystal_F_000 896
_exptl_crystal_preparation 'Sytnhesis at ambient conditions'
_exptl_crystal_recrystallization_method 'Diffusion in Diethyl Ether'
_exptl_crystal_size_max 0.22
_exptl_crystal_size_mid 0.2
_exptl_crystal_size_min 0.18
_refine_diff_density_max 1.193
_refine_diff_density_min -0.692
_refine_diff_density_rms 0.134
_refine_ls_extinction_method none
_refine_ls_goodness_of_fit_ref 1.055
_refine_ls_hydrogen_treatment constr
_refine_ls_matrix_type full
_refine_ls_number_parameters 514
_refine_ls_number_reflns 6384
_refine_ls_number_restraints 0
_refine_ls_restrained_S_all 1.055
_refine_ls_R_factor_all 0.1124
_refine_ls_R_factor_gt 0.0729
_refine_ls_shift/su_max 0.000
_refine_ls_shift/su_mean 0.000
_refine_ls_structure_factor_coef Fsqd
_refine_ls_weighting_details 'w=1/[\s^2^(Fo^2^)+(0.0343P)^2^+7.7087P] where P=(Fo^2^+2Fc^2^)/3'
_refine_ls_weighting_scheme calc
_refine_ls_wR_factor_gt 0.1299
_refine_ls_wR_factor_ref 0.1443
_reflns_Friedel_coverage 0.000
_reflns_number_gt 4545
_reflns_number_total 6384
_reflns_threshold_expression 'I > 2\s(I)'
_cod_data_source_file d2dt02203f2.cif
_cod_data_source_block tric_a
_cod_database_code 7711838
_shelx_shelxl_version_number 2017/1
_shelx_space_group_comment
;
The symmetry employed for this shelxl refinement is uniquely defined
by the following loop, which should always be used as a source of
symmetry information in preference to the above space-group names.
They are only intended as comments.
;
_shelx_estimated_absorpt_t_max 0.898
_shelx_estimated_absorpt_t_min 0.877
_olex2_refinement_description
;
1. Fixed Uiso
 At 1.2 times of:
  All C(H) groups, All N(H) groups
2.a Aromatic/amide H refined with riding coordinates:
 C31(H31), N7(H7), C32(H32), C34(H34), C30(H30), C27(H27), C33(H33), C36(H36),
 C5(H5), C24(H24), C12(H12), C15(H15), C9(H9), C21(H21), C11(H11), C10(H10),
 C25(H25), C2(H2), C16(H16), C26(H26), C17(H17), C3(H3), C38(H38), C18(H18),
 C39(H39), C37(H37), C4(H4)
;
_olex2_submission_original_sample_id Ru-ftpy-sac-in
_olex2_submission_special_instructions 'No special instructions were received'

loop_
_space_group_symop_operation_xyz
'x, y, z'
'-x, -y, -z'

loop_
_atom_site_label
_atom_site_type_symbol
_atom_site_fract_x
_atom_site_fract_y
_atom_site_fract_z
_atom_site_U_iso_or_equiv
_atom_site_adp_type
_atom_site_occupancy
_atom_site_site_symmetry_order
_atom_site_calc_flag
_atom_site_refinement_flags_posn
_atom_site_refinement_flags_adp
_atom_site_refinement_flags_occupancy
_atom_site_disorder_assembly
_atom_site_disorder_group
Ru1 Ru 0.27106(5) 0.75758(5) 0.71671(4) 0.01103(16) Uani 1 1 d . . . . .
S2 S 0.34390(16) 0.85071(15) 0.89988(13) 0.0163(4) Uani 1 1 d . . . . .
S1 S 0.01300(17) 0.79894(17) 0.64233(14) 0.0209(4) Uani 1 1 d . . . . .
O4 O 0.2928(5) 0.7891(4) 0.9756(3) 0.0239(12) Uani 1 1 d . . . . .
O5 O 0.2646(4) 0.9774(4) 0.8871(4) 0.0199(11) Uani 1 1 d . . . . .
O7 O 0.0167(5) 0.5151(4) 1.1259(4) 0.0249(12) Uani 1 1 d . . . . .
O6 O 0.5894(4) 0.6756(4) 0.6908(4) 0.0224(12) Uani 1 1 d . . . . .
O2 O -0.0236(5) 0.9217(4) 0.6076(4) 0.0259(12) Uani 1 1 d . . . . .
O1 O -0.0502(4) 0.7823(4) 0.7411(4) 0.0258(12) Uani 1 1 d . . . . .
O3 O 0.3288(5) 0.5678(5) 0.5363(4) 0.0351(14) Uani 1 1 d . . . . .
N6 N 0.3400(5) 0.8123(5) 0.5740(4) 0.0192(14) Uani 1 1 d . . . . .
N2 N 0.3956(5) 0.7829(5) 0.7904(4) 0.0149(13) Uani 1 1 d . . . . .
N3 N 0.3882(5) 0.5736(5) 0.7316(4) 0.0211(15) Uani 1 1 d . . . . .
N1 N 0.1654(5) 0.7198(5) 0.6356(4) 0.0167(14) Uani 1 1 d . . . . .
N5 N 0.1248(5) 0.9261(5) 0.7540(4) 0.0154(13) Uani 1 1 d . . . . .
N4 N 0.1875(5) 0.7183(5) 0.8426(4) 0.0206(15) Uani 1 1 d . . . . .
C28 C 0.0778(6) 0.8082(6) 0.8918(5) 0.0135(15) Uani 1 1 d . . . . .
C31 C -0.0870(7) 1.1396(6) 0.8253(5) 0.0237(18) Uani 1 1 d . . . . .
H31 H -0.158153 1.212180 0.849227 0.028 Uiso 1 1 calc R U . . .
N7 N 0.4564(5) 0.8013(6) 0.5452(5) 0.0270(16) Uani 1 1 d . . . . .
H7 H 0.517113 0.762489 0.580903 0.032 Uiso 1 1 calc R U . . .
C29 C 0.0433(6) 0.9274(6) 0.8413(5) 0.0143(15) Uani 1 1 d . . . . .
C32 C -0.0040(7) 1.1384(6) 0.7383(6) 0.0224(18) Uani 1 1 d . . . . .
H32 H -0.018669 1.211067 0.700450 0.027 Uiso 1 1 calc R U . . .
C34 C 0.2756(7) 0.8725(6) 0.4994(5) 0.0227(17) Uani 1 1 d . . . . .
H34 H 0.191072 0.891761 0.499283 0.027 Uiso 1 1 calc R U . . .
C22 C 0.0558(6) 0.6630(6) 1.0171(5) 0.0106(14) Uani 1 1 d . . . . .
C35 C 0.3521(7) 0.9030(6) 0.4213(5) 0.0204(17) Uani 1 1 d . . . . .
C30 C -0.0622(6) 1.0310(6) 0.8762(5) 0.0187(16) Uani 1 1 d . . . . .
H30 H -0.118116 1.027584 0.935408 0.022 Uiso 1 1 calc R U . . .
C20 C 0.2332(6) 0.6043(6) 0.8818(5) 0.0148(15) Uani 1 1 d . . . . .
C23 C -0.0227(6) 0.6365(6) 1.1014(5) 0.0154(16) Uani 1 1 d . . . . .
C27 C 0.0098(6) 0.7821(6) 0.9784(5) 0.0149(15) Uani 1 1 d . . . . .
H27 H -0.066771 0.843925 1.011100 0.018 Uiso 1 1 calc R U . . .
C33 C 0.0995(7) 1.0330(6) 0.7062(5) 0.0179(16) Uani 1 1 d . . . . .
H33 H 0.156168 1.035628 0.647210 0.022 Uiso 1 1 calc R U . . .
C36 C 0.3364(7) 0.9652(6) 0.3240(5) 0.0241(18) Uani 1 1 d . . . . .
H36 H 0.259893 0.995640 0.299198 0.029 Uiso 1 1 calc R U . . .
C5 C 0.1383(8) 0.5647(7) 0.4344(6) 0.0271(19) Uani 1 1 d . . . . .
H5 H 0.220457 0.507926 0.405307 0.033 Uiso 1 1 calc R U . . .
C13 C 0.5801(6) 0.7555(6) 0.8445(5) 0.0166(16) Uani 1 1 d . . . . .
C19 C 0.3515(7) 0.5220(6) 0.8196(5) 0.0221(18) Uani 1 1 d . . . . .
C24 C -0.1315(7) 0.7024(6) 1.1615(5) 0.0201(17) Uani 1 1 d . . . . .
H24 H -0.177868 0.787610 1.161081 0.024 Uiso 1 1 calc R U . . .
C6 C 0.1193(7) 0.6362(6) 0.5119(5) 0.0221(17) Uani 1 1 d . . . . .
C12 C 0.7057(7) 0.7220(6) 0.8426(6) 0.0231(18) Uani 1 1 d . . . . .
H12 H 0.769211 0.674758 0.789901 0.028 Uiso 1 1 calc R U . . .
C15 C 0.4950(7) 0.5007(6) 0.6720(5) 0.0199(17) Uani 1 1 d . . . . .
H15 H 0.521841 0.533726 0.610489 0.024 Uiso 1 1 calc R U . . .
C9 C 0.5183(7) 0.8609(6) 0.9996(5) 0.0195(16) Uani 1 1 d . . . . .
H9 H 0.454647 0.907974 1.052341 0.023 Uiso 1 1 calc R U . . .
C21 C 0.1683(6) 0.5749(6) 0.9676(5) 0.0211(17) Uani 1 1 d . . . . .
H21 H 0.200675 0.494067 0.992927 0.025 Uiso 1 1 calc R U . . .
C40 C 0.4683(7) 0.8579(7) 0.4538(5) 0.0264(19) Uani 1 1 d . . . . .
C7 C 0.2170(7) 0.6344(6) 0.5619(5) 0.0204(17) Uani 1 1 d . . . . .
C11 C 0.7352(7) 0.7597(7) 0.9200(6) 0.0254(18) Uani 1 1 d . . . . .
H11 H 0.820487 0.738457 0.919541 0.030 Uiso 1 1 calc R U . . .
C8 C 0.4894(6) 0.8239(6) 0.9227(5) 0.0155(16) Uani 1 1 d . . . . .
C14 C 0.5244(7) 0.7335(6) 0.7657(5) 0.0180(17) Uani 1 1 d . . . . .
C10 C 0.6446(7) 0.8271(6) 0.9980(6) 0.0247(18) Uani 1 1 d . . . . .
H10 H 0.668042 0.850527 1.050530 0.030 Uiso 1 1 calc R U . . .
C25 C -0.1646(7) 0.6198(7) 1.2268(6) 0.0283(19) Uani 1 1 d . . . . .
H25 H -0.236951 0.639533 1.277822 0.034 Uiso 1 1 calc R U . . .
C2 C -0.1058(7) 0.7359(7) 0.5198(6) 0.0256(18) Uani 1 1 d . . . . .
H2 H -0.187539 0.793413 0.548950 0.031 Uiso 1 1 calc R U . . .
C16 C 0.5676(8) 0.3811(7) 0.6949(6) 0.037(2) Uani 1 1 d . . . . .
H16 H 0.642912 0.333434 0.650829 0.044 Uiso 1 1 calc R U . . .
C26 C -0.0735(7) 0.5097(7) 1.2014(6) 0.0288(19) Uani 1 1 d . . . . .
H26 H -0.071921 0.437331 1.231930 0.035 Uiso 1 1 calc R U . . .
C1 C 0.0002(7) 0.7197(6) 0.5520(5) 0.0224(17) Uani 1 1 d . . . . .
C17 C 0.5288(8) 0.3325(7) 0.7826(7) 0.053(3) Uani 1 1 d . . . . .
H17 H 0.576528 0.249811 0.799600 0.063 Uiso 1 1 calc R U . . .
C3 C -0.0868(8) 0.6630(7) 0.4417(6) 0.032(2) Uani 1 1 d . . . . .
H3 H -0.157278 0.671555 0.416891 0.039 Uiso 1 1 calc R U . . .
C38 C 0.5504(8) 0.9340(7) 0.3054(6) 0.035(2) Uani 1 1 d . . . . .
H38 H 0.616655 0.946430 0.264991 0.042 Uiso 1 1 calc R U . . .
C18 C 0.4206(8) 0.4037(7) 0.8461(7) 0.041(3) Uani 1 1 d . . . . .
H18 H 0.394022 0.370961 0.907924 0.050 Uiso 1 1 calc R U . . .
C39 C 0.5684(8) 0.8737(8) 0.3971(6) 0.035(2) Uani 1 1 d . . . . .
H39 H 0.645464 0.844176 0.420898 0.042 Uiso 1 1 calc R U . . .
C37 C 0.4360(7) 0.9784(7) 0.2692(6) 0.029(2) Uani 1 1 d . . . . .
H37 H 0.428316 1.018622 0.204704 0.035 Uiso 1 1 calc R U . . .
C4 C 0.0319(8) 0.5790(7) 0.4002(6) 0.031(2) Uani 1 1 d . . . . .
H4 H 0.041988 0.530273 0.347846 0.037 Uiso 1 1 calc R U . . .

loop_
_atom_site_aniso_label
_atom_site_aniso_U_11
_atom_site_aniso_U_22
_atom_site_aniso_U_33
_atom_site_aniso_U_23
_atom_site_aniso_U_13
_atom_site_aniso_U_12
Ru1 0.0104(3) 0.0114(3) 0.0094(3) -0.0017(2) 0.0030(2) -0.0051(2)
S2 0.0161(10) 0.0176(9) 0.0153(10) -0.0037(7) 0.0028(7) -0.0094(8)
S1 0.0197(10) 0.0243(10) 0.0194(11) -0.0029(8) -0.0002(8) -0.0116(9)
O4 0.024(3) 0.032(3) 0.017(3) -0.005(2) 0.004(2) -0.016(3)
O5 0.014(3) 0.017(3) 0.025(3) -0.007(2) -0.001(2) -0.004(2)
O7 0.025(3) 0.024(3) 0.024(3) 0.003(2) -0.001(2) -0.012(2)
O6 0.015(3) 0.024(3) 0.023(3) -0.006(2) 0.004(2) -0.006(2)
O2 0.024(3) 0.015(3) 0.034(3) -0.002(2) -0.005(2) -0.006(2)
O1 0.019(3) 0.036(3) 0.020(3) -0.001(2) 0.000(2) -0.012(3)
O3 0.021(3) 0.047(4) 0.033(3) -0.017(3) 0.004(3) -0.012(3)
N6 0.014(3) 0.021(3) 0.018(3) 0.000(3) 0.009(3) -0.010(3)
N2 0.009(3) 0.018(3) 0.012(3) -0.009(2) 0.007(2) -0.004(3)
N3 0.018(3) 0.019(3) 0.022(4) -0.002(3) 0.005(3) -0.008(3)
N1 0.019(3) 0.020(3) 0.012(3) -0.004(2) 0.003(3) -0.012(3)
N5 0.016(3) 0.018(3) 0.011(3) -0.002(2) 0.000(2) -0.008(3)
N4 0.019(4) 0.025(4) 0.016(4) -0.005(3) 0.002(3) -0.009(3)
C28 0.012(4) 0.019(4) 0.012(4) -0.001(3) -0.003(3) -0.009(3)
C31 0.023(4) 0.021(4) 0.019(4) -0.001(3) 0.000(3) -0.005(3)
N7 0.012(3) 0.040(4) 0.026(4) 0.011(3) -0.003(3) -0.012(3)
C29 0.007(4) 0.015(4) 0.017(4) 0.000(3) -0.001(3) -0.002(3)
C32 0.023(4) 0.012(4) 0.026(4) 0.005(3) -0.011(3) -0.002(3)
C34 0.017(4) 0.024(4) 0.023(4) 0.002(3) -0.006(3) -0.007(3)
C22 0.012(4) 0.012(3) 0.009(4) -0.001(3) 0.000(3) -0.007(3)
C35 0.020(4) 0.021(4) 0.019(4) -0.004(3) 0.002(3) -0.010(3)
C30 0.018(4) 0.021(4) 0.017(4) 0.000(3) -0.003(3) -0.010(3)
C20 0.018(4) 0.008(3) 0.015(4) -0.003(3) 0.001(3) -0.005(3)
C23 0.016(4) 0.014(4) 0.015(4) 0.005(3) -0.005(3) -0.007(3)
C27 0.014(4) 0.020(4) 0.009(4) -0.004(3) -0.002(3) -0.006(3)
C33 0.020(4) 0.014(4) 0.019(4) 0.004(3) -0.001(3) -0.010(3)
C36 0.029(5) 0.015(4) 0.021(4) 0.003(3) -0.003(3) -0.006(3)
C5 0.035(5) 0.021(4) 0.027(5) -0.008(3) 0.000(4) -0.015(4)
C13 0.009(4) 0.023(4) 0.018(4) 0.001(3) 0.001(3) -0.009(3)
C19 0.024(4) 0.012(4) 0.023(4) 0.000(3) 0.006(3) -0.007(3)
C24 0.024(4) 0.015(4) 0.020(4) -0.004(3) -0.005(3) -0.007(3)
C6 0.021(4) 0.020(4) 0.022(4) -0.001(3) -0.003(3) -0.007(3)
C12 0.020(4) 0.021(4) 0.024(4) 0.004(3) -0.002(3) -0.008(3)
C15 0.022(4) 0.017(4) 0.021(4) -0.004(3) 0.006(3) -0.013(3)
C9 0.026(4) 0.018(4) 0.015(4) 0.001(3) -0.001(3) -0.012(3)
C21 0.020(4) 0.019(4) 0.023(4) 0.000(3) 0.003(3) -0.010(3)
C40 0.022(4) 0.039(5) 0.014(4) 0.004(3) 0.006(3) -0.016(4)
C7 0.027(5) 0.023(4) 0.015(4) 0.002(3) -0.001(3) -0.016(4)
C11 0.014(4) 0.027(4) 0.036(5) 0.005(4) -0.004(3) -0.012(4)
C8 0.013(4) 0.014(4) 0.020(4) 0.006(3) -0.004(3) -0.007(3)
C14 0.019(4) 0.015(4) 0.015(4) 0.010(3) -0.004(3) -0.006(3)
C10 0.030(5) 0.025(4) 0.029(5) 0.001(3) -0.016(4) -0.017(4)
C25 0.026(5) 0.038(5) 0.020(4) -0.002(4) 0.002(3) -0.016(4)
C2 0.022(4) 0.026(4) 0.031(5) 0.002(3) -0.008(4) -0.012(4)
C16 0.033(5) 0.019(4) 0.046(6) -0.007(4) 0.015(4) -0.010(4)
C26 0.035(5) 0.033(5) 0.023(5) 0.006(4) 0.002(4) -0.024(4)
C1 0.030(5) 0.025(4) 0.011(4) 0.000(3) -0.003(3) -0.012(4)
C17 0.044(6) 0.021(5) 0.062(7) 0.000(4) 0.031(5) -0.007(4)
C3 0.037(5) 0.035(5) 0.037(5) -0.002(4) -0.010(4) -0.024(4)
C38 0.038(5) 0.027(5) 0.035(5) 0.004(4) 0.011(4) -0.018(4)
C18 0.031(5) 0.016(4) 0.056(6) 0.008(4) 0.015(4) -0.006(4)
C39 0.023(5) 0.050(6) 0.025(5) 0.005(4) 0.003(4) -0.014(4)
C37 0.037(5) 0.024(4) 0.017(4) 0.008(3) 0.001(4) -0.012(4)
C4 0.036(5) 0.026(4) 0.032(5) -0.005(4) -0.009(4) -0.013(4)

loop_
_atom_type_symbol
_atom_type_description
_atom_type_scat_dispersion_real
_atom_type_scat_dispersion_imag
_atom_type_scat_source
C C 0.0033 0.0016 'International Tables Vol C Tables 4.2.6.8 and 6.1.1.4'
H H 0.0000 0.0000 'International Tables Vol C Tables 4.2.6.8 and 6.1.1.4'
N N 0.0061 0.0033 'International Tables Vol C Tables 4.2.6.8 and 6.1.1.4'
O O 0.0106 0.0060 'International Tables Vol C Tables 4.2.6.8 and 6.1.1.4'
Ru Ru -1.2594 0.8363 'International Tables Vol C Tables 4.2.6.8 and 6.1.1.4'
S S 0.1246 0.1234 'International Tables Vol C Tables 4.2.6.8 and 6.1.1.4'

loop_
_geom_angle_atom_site_label_1
_geom_angle_atom_site_label_2
_geom_angle_atom_site_label_3
_geom_angle
_geom_angle_site_symmetry_1
_geom_angle_site_symmetry_3
_geom_angle_publ_flag
N6 Ru1 N2 92.4(2) . . ?
N6 Ru1 N1 84.8(2) . . ?
N3 Ru1 N6 106.0(2) . . ?
N3 Ru1 N2 86.9(2) . . ?
N3 Ru1 N1 89.1(2) . . ?
N1 Ru1 N2 174.3(2) . . ?
N5 Ru1 N6 95.3(2) . . ?
N5 Ru1 N2 92.6(2) . . ?
N5 Ru1 N3 158.7(2) . . ?
N5 Ru1 N1 92.7(2) . . ?
N4 Ru1 N6 172.8(3) . . ?
N4 Ru1 N2 93.1(2) . . ?
N4 Ru1 N3 78.8(2) . . ?
N4 Ru1 N1 90.0(2) . . ?
N4 Ru1 N5 79.9(2) . . ?
O4 S2 O5 115.9(3) . . ?
O4 S2 N2 111.1(3) . . ?
O4 S2 C8 109.7(3) . . ?
O5 S2 N2 111.2(3) . . ?
O5 S2 C8 110.3(3) . . ?
N2 S2 C8 97.1(3) . . ?
O2 S1 N1 112.0(3) . . ?
O2 S1 C1 110.2(3) . . ?
O1 S1 O2 116.0(3) . . ?
O1 S1 N1 110.0(3) . . ?
O1 S1 C1 110.5(3) . . ?
N1 S1 C1 96.4(3) . . ?
C26 O7 C23 106.3(5) . . ?
N7 N6 Ru1 125.1(5) . . ?
C34 N6 Ru1 127.4(5) . . ?
C34 N6 N7 107.3(6) . . ?
S2 N2 Ru1 120.8(3) . . ?
C14 N2 Ru1 127.7(4) . . ?
C14 N2 S2 110.8(5) . . ?
C19 N3 Ru1 113.3(4) . . ?
C15 N3 Ru1 130.2(5) . . ?
C15 N3 C19 116.4(6) . . ?
S1 N1 Ru1 124.0(3) . . ?
C7 N1 Ru1 124.5(5) . . ?
C7 N1 S1 111.2(5) . . ?
C29 N5 Ru1 114.2(4) . . ?
C33 N5 Ru1 129.5(5) . . ?
C33 N5 C29 116.3(6) . . ?
C28 N4 Ru1 118.9(5) . . ?
C20 N4 Ru1 121.3(5) . . ?
C20 N4 C28 119.8(6) . . ?
N4 C28 C29 113.1(6) . . ?
N4 C28 C27 120.7(6) . . ?
C27 C28 C29 126.2(6) . . ?
C32 C31 H31 121.4 . . ?
C30 C31 H31 121.4 . . ?
C30 C31 C32 117.2(7) . . ?
N6 N7 H7 124.2 . . ?
N6 N7 C40 111.5(6) . . ?
C40 N7 H7 124.2 . . ?
N5 C29 C28 113.8(5) . . ?
N5 C29 C30 122.5(6) . . ?
C30 C29 C28 123.7(6) . . ?
C31 C32 H32 119.8 . . ?
C33 C32 C31 120.5(7) . . ?
C33 C32 H32 119.8 . . ?
N6 C34 H34 125.2 . . ?
N6 C34 C35 109.7(6) . . ?
C35 C34 H34 125.2 . . ?
C27 C22 C23 117.9(6) . . ?
C21 C22 C23 122.9(6) . . ?
C21 C22 C27 118.9(6) . . ?
C34 C35 C36 135.2(7) . . ?
C34 C35 C40 105.7(6) . . ?
C40 C35 C36 119.1(6) . . ?
C31 C30 H30 119.9 . . ?
C29 C30 C31 120.2(7) . . ?
C29 C30 H30 119.9 . . ?
N4 C20 C19 111.8(6) . . ?
N4 C20 C21 121.1(6) . . ?
C21 C20 C19 127.1(6) . . ?
O7 C23 C22 115.7(6) . . ?
C24 C23 O7 109.5(6) . . ?
C24 C23 C22 134.8(6) . . ?
C28 C27 C22 119.2(6) . . ?
C28 C27 H27 120.4 . . ?
C22 C27 H27 120.4 . . ?
N5 C33 C32 123.2(6) . . ?
N5 C33 H33 118.4 . . ?
C32 C33 H33 118.4 . . ?
C35 C36 H36 121.4 . . ?
C37 C36 C35 117.3(7) . . ?
C37 C36 H36 121.4 . . ?
C6 C5 H5 121.2 . . ?
C6 C5 C4 117.7(7) . . ?
C4 C5 H5 121.2 . . ?
C12 C13 C14 127.5(6) . . ?
C8 C13 C12 119.9(7) . . ?
C8 C13 C14 112.5(6) . . ?
N3 C19 C20 114.7(6) . . ?
C18 C19 N3 122.1(7) . . ?
C18 C19 C20 123.2(7) . . ?
C23 C24 H24 126.5 . . ?
C23 C24 C25 107.0(6) . . ?
C25 C24 H24 126.5 . . ?
C5 C6 C7 127.1(7) . . ?
C1 C6 C5 120.7(7) . . ?
C1 C6 C7 112.2(7) . . ?
C13 C12 H12 121.1 . . ?
C11 C12 C13 117.8(7) . . ?
C11 C12 H12 121.1 . . ?
N3 C15 H15 118.1 . . ?
N3 C15 C16 123.8(7) . . ?
C16 C15 H15 118.1 . . ?
C8 C9 H9 121.1 . . ?
C8 C9 C10 117.7(7) . . ?
C10 C9 H9 121.1 . . ?
C22 C21 H21 119.9 . . ?
C20 C21 C22 120.2(7) . . ?
C20 C21 H21 119.9 . . ?
N7 C40 C35 105.8(6) . . ?
N7 C40 C39 131.5(8) . . ?
C39 C40 C35 122.7(7) . . ?
O3 C7 N1 125.5(7) . . ?
O3 C7 C6 122.5(7) . . ?
N1 C7 C6 112.0(6) . . ?
C12 C11 H11 119.0 . . ?
C10 C11 C12 122.0(7) . . ?
C10 C11 H11 119.0 . . ?
C13 C8 S2 107.5(5) . . ?
C9 C8 S2 130.1(6) . . ?
C9 C8 C13 122.4(6) . . ?
O6 C14 N2 125.8(7) . . ?
O6 C14 C13 122.1(6) . . ?
N2 C14 C13 112.1(6) . . ?
C9 C10 H10 120.0 . . ?
C11 C10 C9 120.1(7) . . ?
C11 C10 H10 120.0 . . ?
C24 C25 H25 126.8 . . ?
C26 C25 C24 106.3(7) . . ?
C26 C25 H25 126.8 . . ?
C1 C2 H2 121.7 . . ?
C1 C2 C3 116.6(7) . . ?
C3 C2 H2 121.7 . . ?
C15 C16 H16 120.7 . . ?
C17 C16 C15 118.5(7) . . ?
C17 C16 H16 120.7 . . ?
O7 C26 H26 124.5 . . ?
C25 C26 O7 111.0(7) . . ?
C25 C26 H26 124.5 . . ?
C6 C1 S1 108.0(6) . . ?
C6 C1 C2 122.8(7) . . ?
C2 C1 S1 129.1(6) . . ?
C16 C17 H17 120.1 . . ?
C16 C17 C18 119.8(8) . . ?
C18 C17 H17 120.1 . . ?
C2 C3 H3 119.3 . . ?
C4 C3 C2 121.4(8) . . ?
C4 C3 H3 119.3 . . ?
C39 C38 H38 119.0 . . ?
C39 C38 C37 122.1(7) . . ?
C37 C38 H38 119.0 . . ?
C19 C18 C17 119.4(8) . . ?
C19 C18 H18 120.3 . . ?
C17 C18 H18 120.3 . . ?
C40 C39 H39 121.6 . . ?
C38 C39 C40 116.8(8) . . ?
C38 C39 H39 121.6 . . ?
C36 C37 C38 122.0(7) . . ?
C36 C37 H37 119.0 . . ?
C38 C37 H37 119.0 . . ?
C5 C4 H4 119.6 . . ?
C3 C4 C5 120.8(8) . . ?
C3 C4 H4 119.6 . . ?

loop_
_geom_bond_atom_site_label_1
_geom_bond_atom_site_label_2
_geom_bond_distance
_geom_bond_site_symmetry_2
_geom_bond_publ_flag
Ru1 N6 2.110(5) . ?
Ru1 N2 2.159(6) . ?
Ru1 N3 2.084(6) . ?
Ru1 N1 2.115(6) . ?
Ru1 N5 2.065(5) . ?
Ru1 N4 1.932(6) . ?
S2 O4 1.431(5) . ?
S2 O5 1.436(5) . ?
S2 N2 1.655(5) . ?
S2 C8 1.746(7) . ?
S1 O2 1.441(5) . ?
S1 O1 1.441(5) . ?
S1 N1 1.638(6) . ?
S1 C1 1.754(7) . ?
O7 C23 1.392(8) . ?
O7 C26 1.362(8) . ?
O6 C14 1.220(8) . ?
O3 C7 1.220(8) . ?
N6 N7 1.346(8) . ?
N6 C34 1.338(9) . ?
N2 C14 1.378(9) . ?
N3 C19 1.379(9) . ?
N3 C15 1.346(8) . ?
N1 C7 1.386(9) . ?
N5 C29 1.374(8) . ?
N5 C33 1.345(8) . ?
N4 C28 1.380(8) . ?
N4 C20 1.356(8) . ?
C28 C29 1.475(9) . ?
C28 C27 1.390(9) . ?
C31 H31 0.9500 . ?
C31 C32 1.382(10) . ?
C31 C30 1.381(9) . ?
N7 H7 0.8800 . ?
N7 C40 1.364(9) . ?
C29 C30 1.378(9) . ?
C32 H32 0.9500 . ?
C32 C33 1.371(9) . ?
C34 H34 0.9500 . ?
C34 C35 1.405(10) . ?
C22 C23 1.447(9) . ?
C22 C27 1.406(9) . ?
C22 C21 1.390(9) . ?
C35 C36 1.444(10) . ?
C35 C40 1.409(10) . ?
C30 H30 0.9500 . ?
C20 C19 1.472(9) . ?
C20 C21 1.380(9) . ?
C23 C24 1.339(9) . ?
C27 H27 0.9500 . ?
C33 H33 0.9500 . ?
C36 H36 0.9500 . ?
C36 C37 1.365(10) . ?
C5 H5 0.9500 . ?
C5 C6 1.382(10) . ?
C5 C4 1.405(11) . ?
C13 C12 1.390(9) . ?
C13 C8 1.387(9) . ?
C13 C14 1.503(10) . ?
C19 C18 1.368(10) . ?
C24 H24 0.9500 . ?
C24 C25 1.437(10) . ?
C6 C7 1.492(10) . ?
C6 C1 1.374(10) . ?
C12 H12 0.9500 . ?
C12 C11 1.384(10) . ?
C15 H15 0.9500 . ?
C15 C16 1.375(10) . ?
C9 H9 0.9500 . ?
C9 C8 1.369(9) . ?
C9 C10 1.398(10) . ?
C21 H21 0.9500 . ?
C40 C39 1.396(10) . ?
C11 H11 0.9500 . ?
C11 C10 1.380(10) . ?
C10 H10 0.9500 . ?
C25 H25 0.9500 . ?
C25 C26 1.335(10) . ?
C2 H2 0.9500 . ?
C2 C1 1.380(10) . ?
C2 C3 1.401(10) . ?
C16 H16 0.9500 . ?
C16 C17 1.367(11) . ?
C26 H26 0.9500 . ?
C17 H17 0.9500 . ?
C17 C18 1.374(10) . ?
C3 H3 0.9500 . ?
C3 C4 1.378(11) . ?
C38 H38 0.9500 . ?
C38 C39 1.371(11) . ?
C38 C37 1.416(11) . ?
C18 H18 0.9500 . ?
C39 H39 0.9500 . ?
C37 H37 0.9500 . ?
C4 H4 0.9500 . ?

loop_
_geom_torsion_atom_site_label_1
_geom_torsion_atom_site_label_2
_geom_torsion_atom_site_label_3
_geom_torsion_atom_site_label_4
_geom_torsion
_geom_torsion_site_symmetry_1
_geom_torsion_site_symmetry_2
_geom_torsion_site_symmetry_3
_geom_torsion_site_symmetry_4
_geom_torsion_publ_flag
Ru1 N6 N7 C40 -172.5(5) . . . . ?
Ru1 N6 C34 C35 173.6(5) . . . . ?
Ru1 N2 C14 O6 7.7(10) . . . . ?
Ru1 N2 C14 C13 -170.5(4) . . . . ?
Ru1 N3 C19 C20 4.1(8) . . . . ?
Ru1 N3 C19 C18 -175.9(7) . . . . ?
Ru1 N3 C15 C16 175.5(6) . . . . ?
Ru1 N1 C7 O3 2.3(10) . . . . ?
Ru1 N1 C7 C6 -174.9(4) . . . . ?
Ru1 N5 C29 C28 0.9(7) . . . . ?
Ru1 N5 C29 C30 -177.7(5) . . . . ?
Ru1 N5 C33 C32 178.1(5) . . . . ?
Ru1 N4 C28 C29 -3.3(8) . . . . ?
Ru1 N4 C28 C27 175.1(5) . . . . ?
Ru1 N4 C20 C19 2.3(8) . . . . ?
Ru1 N4 C20 C21 -175.1(5) . . . . ?
S2 N2 C14 O6 178.1(6) . . . . ?
S2 N2 C14 C13 -0.1(7) . . . . ?
S1 N1 C7 O3 175.5(6) . . . . ?
S1 N1 C7 C6 -1.7(7) . . . . ?
O4 S2 N2 Ru1 58.4(4) . . . . ?
O4 S2 N2 C14 -112.7(5) . . . . ?
O4 S2 C8 C13 112.7(5) . . . . ?
O4 S2 C8 C9 -68.4(7) . . . . ?
O5 S2 N2 Ru1 -72.2(4) . . . . ?
O5 S2 N2 C14 116.6(5) . . . . ?
O5 S2 C8 C13 -118.5(5) . . . . ?
O5 S2 C8 C9 60.5(7) . . . . ?
O7 C23 C24 C25 -0.8(8) . . . . ?
O2 S1 N1 Ru1 61.9(4) . . . . ?
O2 S1 N1 C7 -111.4(5) . . . . ?
O2 S1 C1 C6 111.9(5) . . . . ?
O2 S1 C1 C2 -65.6(8) . . . . ?
O1 S1 N1 Ru1 -68.7(4) . . . . ?
O1 S1 N1 C7 118.1(5) . . . . ?
O1 S1 C1 C6 -118.5(5) . . . . ?
O1 S1 C1 C2 63.9(8) . . . . ?
N6 N7 C40 C35 -2.7(9) . . . . ?
N6 N7 C40 C39 177.3(8) . . . . ?
N6 C34 C35 C36 179.4(8) . . . . ?
N6 C34 C35 C40 -0.5(8) . . . . ?
N2 S2 C8 C13 -2.7(5) . . . . ?
N2 S2 C8 C9 176.2(7) . . . . ?
N3 C19 C18 C17 -1.3(14) . . . . ?
N3 C15 C16 C17 0.8(13) . . . . ?
N1 S1 C1 C6 -4.3(6) . . . . ?
N1 S1 C1 C2 178.1(7) . . . . ?
N5 C29 C30 C31 -2.6(11) . . . . ?
N4 C28 C29 N5 1.4(8) . . . . ?
N4 C28 C29 C30 179.9(6) . . . . ?
N4 C28 C27 C22 1.7(10) . . . . ?
N4 C20 C19 N3 -4.2(9) . . . . ?
N4 C20 C19 C18 175.8(8) . . . . ?
N4 C20 C21 C22 -1.7(11) . . . . ?
C28 N4 C20 C19 -179.0(6) . . . . ?
C28 N4 C20 C21 3.6(10) . . . . ?
C28 C29 C30 C31 179.0(7) . . . . ?
C31 C32 C33 N5 2.0(11) . . . . ?
N7 N6 C34 C35 -1.1(8) . . . . ?
N7 C40 C39 C38 178.7(8) . . . . ?
C29 N5 C33 C32 -2.8(10) . . . . ?
C29 C28 C27 C22 179.8(6) . . . . ?
C32 C31 C30 C29 1.6(11) . . . . ?
C34 N6 N7 C40 2.4(8) . . . . ?
C34 C35 C36 C37 179.1(8) . . . . ?
C34 C35 C40 N7 1.8(8) . . . . ?
C34 C35 C40 C39 -178.1(7) . . . . ?
C22 C23 C24 C25 175.7(8) . . . . ?
C35 C36 C37 C38 -0.3(11) . . . . ?
C35 C40 C39 C38 -1.4(12) . . . . ?
C30 C31 C32 C33 -1.3(11) . . . . ?
C20 N4 C28 C29 178.1(6) . . . . ?
C20 N4 C28 C27 -3.5(10) . . . . ?
C20 C19 C18 C17 178.7(9) . . . . ?
C23 O7 C26 C25 -1.4(9) . . . . ?
C23 C22 C27 C28 -174.2(6) . . . . ?
C23 C22 C21 C20 173.9(6) . . . . ?
C23 C24 C25 C26 -0.1(9) . . . . ?
C27 C28 C29 N5 -176.9(6) . . . . ?
C27 C28 C29 C30 1.6(11) . . . . ?
C27 C22 C23 O7 169.6(6) . . . . ?
C27 C22 C23 C24 -6.7(12) . . . . ?
C27 C22 C21 C20 -0.2(11) . . . . ?
C33 N5 C29 C28 -178.3(6) . . . . ?
C33 N5 C29 C30 3.1(10) . . . . ?
C36 C35 C40 N7 -178.1(6) . . . . ?
C36 C35 C40 C39 2.0(12) . . . . ?
C5 C6 C7 O3 1.5(12) . . . . ?
C5 C6 C7 N1 178.8(7) . . . . ?
C5 C6 C1 S1 -176.5(6) . . . . ?
C5 C6 C1 C2 1.3(12) . . . . ?
C13 C12 C11 C10 0.8(11) . . . . ?
C19 N3 C15 C16 -0.7(11) . . . . ?
C19 C20 C21 C22 -178.7(7) . . . . ?
C24 C25 C26 O7 0.9(9) . . . . ?
C6 C5 C4 C3 1.0(12) . . . . ?
C12 C13 C8 S2 179.1(5) . . . . ?
C12 C13 C8 C9 0.1(10) . . . . ?
C12 C13 C14 O6 3.9(11) . . . . ?
C12 C13 C14 N2 -177.8(6) . . . . ?
C12 C11 C10 C9 -0.9(11) . . . . ?
C15 N3 C19 C20 -179.0(7) . . . . ?
C15 N3 C19 C18 0.9(12) . . . . ?
C15 C16 C17 C18 -1.1(15) . . . . ?
C21 C22 C23 O7 -4.5(10) . . . . ?
C21 C22 C23 C24 179.1(8) . . . . ?
C21 C22 C27 C28 0.2(10) . . . . ?
C21 C20 C19 N3 173.1(7) . . . . ?
C21 C20 C19 C18 -6.9(13) . . . . ?
C40 C35 C36 C37 -1.1(10) . . . . ?
C7 C6 C1 S1 3.9(8) . . . . ?
C7 C6 C1 C2 -178.4(7) . . . . ?
C8 S2 N2 Ru1 172.8(3) . . . . ?
C8 S2 N2 C14 1.6(5) . . . . ?
C8 C13 C12 C11 -0.4(10) . . . . ?
C8 C13 C14 O6 179.7(6) . . . . ?
C8 C13 C14 N2 -2.0(8) . . . . ?
C8 C9 C10 C11 0.6(10) . . . . ?
C14 C13 C12 C11 175.1(7) . . . . ?
C14 C13 C8 S2 3.0(7) . . . . ?
C14 C13 C8 C9 -176.0(6) . . . . ?
C10 C9 C8 S2 -179.0(5) . . . . ?
C10 C9 C8 C13 -0.3(10) . . . . ?
C2 C3 C4 C5 -0.6(12) . . . . ?
C16 C17 C18 C19 1.4(16) . . . . ?
C26 O7 C23 C22 -175.8(6) . . . . ?
C26 O7 C23 C24 1.4(8) . . . . ?
C1 S1 N1 Ru1 176.7(4) . . . . ?
C1 S1 N1 C7 3.5(5) . . . . ?
C1 C6 C7 O3 -178.9(7) . . . . ?
C1 C6 C7 N1 -1.6(9) . . . . ?
C1 C2 C3 C4 0.5(12) . . . . ?
C3 C2 C1 S1 176.5(6) . . . . ?
C3 C2 C1 C6 -0.8(11) . . . . ?
C39 C38 C37 C36 0.9(12) . . . . ?
C37 C38 C39 C40 -0.1(12) . . . . ?
C4 C5 C6 C7 178.2(7) . . . . ?
C4 C5 C6 C1 -1.3(11) . . . . ?
